data_4067443
loop_
_publ_author_name
'Alvarez, M. Angeles'
'Garc\'ia, M. Esther'
'Mart\'inez, M. Eugenia'
'Ruiz, Miguel A.'

_publ_section_title
;
 Heterometallic Derivatives of the Unsaturated Methyl-Bridged Complex
 [Mo2(\h5-C5H5)2(\m-CH3)(\m-PCy2)(CO)2]. Photochemical Generation of
 Methylidyne-Bridged Clusters
;
_journal_issue 4
_journal_name_full Organometallics
_journal_page_first 904
_journal_paper_doi 10.1021/om900961u
_journal_volume 29
_journal_year 2010
_chemical_compound_source 'synthesis as described'
_chemical_formula_moiety 'C33 H40 Mn Mo2 O4 P, 2(C H2 Cl2)'
_chemical_formula_sum 'C35 H44 Cl4 Mn Mo2 O4 P'
_chemical_formula_weight 948.29
_chemical_name_systematic
;
 ?
;
_space_group_IT_number 14
_symmetry_cell_setting monoclinic
_symmetry_Int_Tables_number 14
_symmetry_space_group_name_Hall '-P 2ybc'
_symmetry_space_group_name_H-M 'P 1 21/c 1'
_atom_sites_solution_hydrogens geom
_atom_sites_solution_primary direct
_atom_sites_solution_secondary difmap
_audit_conform_dict_location ftp://ftp.iucr.org/pub/cif_core.dic
_audit_conform_dict_name cif_core.dic
_audit_conform_dict_version 2.3
_audit_creation_method 'WinGX routine CIF_UPDATE'
_cell_angle_alpha 90
_cell_angle_beta 111.9790(10)
_cell_angle_gamma 90
_cell_formula_units_Z 4
_cell_length_a 14.1100(2)
_cell_length_b 15.50490(10)
_cell_length_c 17.9623(2)
_cell_measurement_reflns_used 13427
_cell_measurement_temperature 100(2)
_cell_measurement_theta_max 73.5842
_cell_measurement_theta_min 2.8471
_cell_measurement_wavelength 1.5418
_cell_volume 3644.08(7)
_computing_cell_refinement
;
CrysAlis RED, Oxford Diffraction Ltd.,
Version 1.171.31.7 (release 18-10-2006 CrysAlis171 .NET)
(compiled Oct 18 2006,16:28:17)
;
_computing_data_collection
;
CrysAlis CCD, Oxford Diffraction Ltd.,
Version 1.171.31.7 (release 18-10-2006 CrysAlis171 .NET)
(compiled Oct 18 2006,16:28:17)
;
_computing_data_reduction
;
CrysAlis RED, Oxford Diffraction Ltd.,
Version 1.171.31.7 (release 18-10-2006 CrysAlis171 .NET)
(compiled Oct 18 2006,16:28:17)
;
_computing_molecular_graphics 'Ortep-3 for Windows (Farrugia, 1997)'
_computing_publication_material 'WinGX publication routines (Farrugia, 1999)'
_computing_structure_refinement 'SHELXL-97 (Sheldrick, 1997)'
_computing_structure_solution 'SHELXS-97 (Sheldrick, 1997)'
_diffrn_ambient_temperature 100(2)
_diffrn_measured_fraction_theta_full 0.98
_diffrn_measured_fraction_theta_max 0.945
_diffrn_measurement_device_type 'ONYX CCD'
_diffrn_measurement_method CCD
_diffrn_radiation_monochromator graphite
_diffrn_radiation_probe x-ray
_diffrn_radiation_source 'Nova (Cu) X-ray Source'
_diffrn_radiation_type CuK\a
_diffrn_radiation_wavelength 1.54184
_diffrn_reflns_av_R_equivalents 0.0347
_diffrn_reflns_av_unetI/netI 0.0313
_diffrn_reflns_limit_h_max 16
_diffrn_reflns_limit_h_min -17
_diffrn_reflns_limit_k_max 16
_diffrn_reflns_limit_k_min -18
_diffrn_reflns_limit_l_max 21
_diffrn_reflns_limit_l_min -19
_diffrn_reflns_number 19519
_diffrn_reflns_theta_full 70
_diffrn_reflns_theta_max 73.87
_diffrn_reflns_theta_min 3.38
_exptl_absorpt_coefficient_mu 11.749
_exptl_absorpt_correction_T_max 0.28
_exptl_absorpt_correction_T_min 0.06133
_exptl_absorpt_correction_type multi-scan
_exptl_absorpt_process_details
;
CrysAlis RED, Oxford Diffraction Ltd.,
Version 1.171.32.5 (release 08-05-2007 CrysAlis171 .NET)
(compiled May  8 2007,13:10:02)
Empirical absorption correction using spherical harmonics,
 implemented in SCALE3 ABSPACK scaling algorithm.
;
_exptl_crystal_colour red
_exptl_crystal_density_diffrn 1.728
_exptl_crystal_density_method 'not measured'
_exptl_crystal_description prism
_exptl_crystal_F_000 1912
_exptl_crystal_size_max 0.30
_exptl_crystal_size_mid 0.24
_exptl_crystal_size_min 0.11
_refine_diff_density_max 0.948
_refine_diff_density_min -1.181
_refine_diff_density_rms 0.147
_refine_ls_extinction_method none
_refine_ls_goodness_of_fit_ref 1.076
_refine_ls_hydrogen_treatment mixed
_refine_ls_matrix_type full
_refine_ls_number_parameters 429
_refine_ls_number_reflns 6984
_refine_ls_number_restraints 1
_refine_ls_restrained_S_all 1.076
_refine_ls_R_factor_all 0.0559
_refine_ls_R_factor_gt 0.044
_refine_ls_shift/su_max 0.001
_refine_ls_shift/su_mean 0
_refine_ls_structure_factor_coef Fsqd
_refine_ls_weighting_details 'calc w=1/[\s^2^(Fo^2^)+(0.0512P)^2^+26.8266P] where P=(Fo^2^+2Fc^2^)/3'
_refine_ls_weighting_scheme calc
_refine_ls_wR_factor_gt 0.117
_refine_ls_wR_factor_ref 0.1283
_reflns_number_gt 5871
_reflns_number_total 6984
_reflns_threshold_expression >2sigma(I)
_cod_data_source_file om900961u_si_001.cif
_cod_data_source_block compound6
_cod_database_code 4067443

loop_
_symmetry_equiv_pos_as_xyz
'x, y, z'
'-x, y+1/2, -z+1/2'
'-x, -y, -z'
'x, -y-1/2, z-1/2'

loop_
_atom_site_label
_atom_site_type_symbol
_atom_site_fract_x
_atom_site_fract_y
_atom_site_fract_z
_atom_site_U_iso_or_equiv
_atom_site_adp_type
_atom_site_occupancy
_atom_site_symmetry_multiplicity
_atom_site_calc_flag
_atom_site_refinement_flags
Mo1 Mo 0.73164(3) 0.91708(3) 0.18803(2) 0.01925(12) Uani 1 1 d .
Mo2 Mo 0.92779(3) 0.87175(3) 0.31885(2) 0.01923(12) Uani 1 1 d .
Mn1 Mn 0.92120(7) 0.93394(6) 0.16808(5) 0.0216(2) Uani 1 1 d .
P1 P 0.75579(10) 0.84113(8) 0.31164(8) 0.0194(3) Uani 1 1 d .
O1 O 0.7203(4) 1.0844(3) 0.2800(3) 0.0354(10) Uani 1 1 d .
O2 O 0.9238(4) 1.0441(3) 0.4067(2) 0.0348(10) Uani 1 1 d .
O3 O 1.0611(3) 1.0401(3) 0.2963(3) 0.0319(9) Uani 1 1 d .
O4 O 0.8085(3) 1.0969(3) 0.1340(3) 0.0341(10) Uani 1 1 d .
C1 C 0.7313(4) 1.0206(4) 0.2511(3) 0.0255(12) Uani 1 1 d .
C2 C 0.9174(4) 0.9818(4) 0.3702(3) 0.0255(12) Uani 1 1 d .
C3 C 1.0006(5) 0.9894(4) 0.2586(4) 0.0271(12) Uani 1 1 d .
C4 C 0.8365(4) 1.0253(4) 0.1532(3) 0.0266(12) Uani 1 1 d .
C5 C 0.8544(4) 0.8371(3) 0.2001(3) 0.0187(10) Uani 1 1 d D
C6 C 0.5551(5) 0.9226(5) 0.1303(4) 0.0441(18) Uani 1 1 d .
H6 H 0.5173 0.9394 0.1605 0.053 Uiso 1 1 calc R
C7 C 0.5834(5) 0.8377(5) 0.1195(4) 0.0356(15) Uani 1 1 d .
H7 H 0.5679 0.7884 0.1422 0.043 Uiso 1 1 calc R
C8 C 0.6383(5) 0.8398(5) 0.0695(4) 0.0415(17) Uani 1 1 d .
H8 H 0.6654 0.7925 0.0526 0.05 Uiso 1 1 calc R
C9 C 0.6453(5) 0.9248(6) 0.0494(4) 0.050(2) Uani 1 1 d .
H9 H 0.6783 0.9444 0.0165 0.06 Uiso 1 1 calc R
C10 C 0.5949(6) 0.9767(5) 0.0865(4) 0.051(2) Uani 1 1 d .
H10 H 0.5887 1.0364 0.0828 0.061 Uiso 1 1 calc R
C11 C 1.0881(4) 0.8108(4) 0.3503(4) 0.0344(14) Uani 1 1 d .
H11 H 1.126 0.8215 0.3186 0.041 Uiso 1 1 calc R
C12 C 1.0882(5) 0.8620(4) 0.4152(4) 0.0323(13) Uani 1 1 d .
H12 H 1.1257 0.9123 0.4333 0.039 Uiso 1 1 calc R
C13 C 1.0224(5) 0.8244(4) 0.4475(3) 0.0324(13) Uani 1 1 d .
H13 H 1.0083 0.8446 0.491 0.039 Uiso 1 1 calc R
C14 C 0.9812(4) 0.7497(4) 0.4015(3) 0.0263(12) Uani 1 1 d .
H14 H 0.9347 0.7124 0.4101 0.032 Uiso 1 1 calc R
C15 C 1.0208(4) 0.7400(4) 0.3413(4) 0.0282(12) Uani 1 1 d .
H15 H 1.006 0.6963 0.3032 0.034 Uiso 1 1 calc R
C16 C 0.9984(5) 0.8369(4) 0.1195(4) 0.0348(14) Uani 1 1 d .
C17 C 1.0591(5) 0.9124(4) 0.1466(4) 0.0340(14) Uani 1 1 d .
H17 H 1.1235 0.9142 0.1874 0.041 Uiso 1 1 calc R
C18 C 1.0058(5) 0.9840(4) 0.1019(4) 0.0345(14) Uani 1 1 d .
H18 H 1.0293 1.0405 0.1067 0.041 Uiso 1 1 calc R
C19 C 0.9099(5) 0.9536(5) 0.0481(4) 0.0353(14) Uani 1 1 d .
H19 H 0.8586 0.9869 0.0115 0.042 Uiso 1 1 calc R
C20 C 0.9060(5) 0.8642(4) 0.0599(4) 0.0344(14) Uani 1 1 d .
H20 H 0.8509 0.8286 0.0324 0.041 Uiso 1 1 calc R
C21 C 1.0303(6) 0.7463(4) 0.1458(4) 0.0403(15) Uani 1 1 d .
H21A H 0.971 0.7122 0.1395 0.06 Uiso 1 1 calc R
H21B H 1.0754 0.7462 0.2012 0.06 Uiso 1 1 calc R
H21C H 1.0649 0.7224 0.1137 0.06 Uiso 1 1 calc R
C22 C 0.7174(4) 0.7255(4) 0.3132(4) 0.0274(12) Uani 1 1 d .
H22 H 0.758 0.7039 0.367 0.033 Uiso 1 1 calc R
C23 C 0.7464(4) 0.6700(4) 0.2550(4) 0.0265(12) Uani 1 1 d .
H23A H 0.8188 0.6764 0.2663 0.032 Uiso 1 1 calc R
H23B H 0.7092 0.6897 0.2006 0.032 Uiso 1 1 calc R
C24 C 0.7223(5) 0.5747(4) 0.2616(4) 0.0306(13) Uani 1 1 d .
H24A H 0.7645 0.5532 0.3143 0.037 Uiso 1 1 calc R
H24B H 0.7381 0.5417 0.2218 0.037 Uiso 1 1 calc R
C25 C 0.6094(5) 0.5627(4) 0.2483(4) 0.0341(14) Uani 1 1 d .
H25A H 0.5673 0.5795 0.1939 0.041 Uiso 1 1 calc R
H25B H 0.5963 0.5023 0.2548 0.041 Uiso 1 1 calc R
C26 C 0.5811(5) 0.6160(4) 0.3067(4) 0.0363(14) Uani 1 1 d .
H26A H 0.6183 0.5951 0.3607 0.044 Uiso 1 1 calc R
H26B H 0.5087 0.6093 0.2954 0.044 Uiso 1 1 calc R
C27 C 0.6052(4) 0.7120(4) 0.3021(4) 0.0294(13) Uani 1 1 d .
H27A H 0.5614 0.7349 0.2504 0.035 Uiso 1 1 calc R
H27B H 0.5909 0.7434 0.3434 0.035 Uiso 1 1 calc R
C28 C 0.7205(4) 0.8938(4) 0.3922(3) 0.0227(11) Uani 1 1 d .
H28 H 0.7612 0.9468 0.4054 0.027 Uiso 1 1 calc R
C29 C 0.7581(5) 0.8418(4) 0.4696(3) 0.0278(12) Uani 1 1 d .
H29A H 0.8295 0.8271 0.4834 0.033 Uiso 1 1 calc R
H29B H 0.7196 0.7885 0.4616 0.033 Uiso 1 1 calc R
C30 C 0.7462(5) 0.8925(4) 0.5389(4) 0.0330(14) Uani 1 1 d .
H30A H 0.7647 0.8559 0.5859 0.04 Uiso 1 1 calc R
H30B H 0.7924 0.9415 0.552 0.04 Uiso 1 1 calc R
C31 C 0.6375(5) 0.9241(4) 0.5168(4) 0.0366(15) Uani 1 1 d .
H31A H 0.6335 0.9599 0.5598 0.044 Uiso 1 1 calc R
H31B H 0.5925 0.875 0.5106 0.044 Uiso 1 1 calc R
C32 C 0.6018(5) 0.9761(4) 0.4386(4) 0.0338(14) Uani 1 1 d .
H32A H 0.6422 1.0283 0.4465 0.041 Uiso 1 1 calc R
H32B H 0.531 0.9927 0.4246 0.041 Uiso 1 1 calc R
C33 C 0.6121(5) 0.9239(4) 0.3694(4) 0.0291(12) Uani 1 1 d .
H33A H 0.5666 0.8746 0.3576 0.035 Uiso 1 1 calc R
H33B H 0.5929 0.9595 0.3216 0.035 Uiso 1 1 calc R
C91 C 0.6582(6) 1.2527(5) 0.1704(5) 0.0471(18) Uani 1 1 d .
H91A H 0.7221 1.2247 0.1767 0.057 Uiso 1 1 calc R
H91B H 0.6394 1.2356 0.215 0.057 Uiso 1 1 calc R
Cl1 Cl 0.56261(13) 1.21933(12) 0.07971(11) 0.0475(4) Uani 1 1 d .
Cl2 Cl 0.67443(14) 1.36535(11) 0.17197(14) 0.0558(5) Uani 1 1 d .
C92 C 0.7313(9) 1.1947(6) -0.0370(5) 0.072(3) Uani 1 1 d .
H92A H 0.6944 1.1894 -0.0013 0.086 Uiso 1 1 calc R
H92B H 0.8034 1.2007 -0.0043 0.086 Uiso 1 1 calc R
Cl3 Cl 0.71275(17) 1.10107(15) -0.09556(14) 0.0648(6) Uani 1 1 d .
Cl4 Cl 0.6899(3) 1.28564(16) -0.09584(16) 0.1142(14) Uani 1 1 d .
H5 H 0.852(6) 0.780(2) 0.178(4) 0.05(2) Uiso 1 1 d D

loop_
_atom_site_aniso_label
_atom_site_aniso_U_11
_atom_site_aniso_U_22
_atom_site_aniso_U_33
_atom_site_aniso_U_23
_atom_site_aniso_U_13
_atom_site_aniso_U_12
Mo1 0.0199(2) 0.0208(2) 0.0171(2) -0.00015(15) 0.00698(16) 0.00024(16)
Mo2 0.0198(2) 0.0168(2) 0.0205(2) -0.00071(16) 0.00683(16) -0.00012(15)
Mn1 0.0230(4) 0.0233(4) 0.0212(4) -0.0024(3) 0.0115(3) -0.0039(3)
P1 0.0217(6) 0.0176(6) 0.0203(6) -0.0003(5) 0.0096(5) 0.0004(5)
O1 0.046(3) 0.024(2) 0.039(2) -0.0030(18) 0.019(2) 0.0044(19)
O2 0.049(3) 0.025(2) 0.027(2) -0.0076(18) 0.0109(19) -0.0037(19)
O3 0.032(2) 0.032(2) 0.031(2) -0.0036(18) 0.0114(18) -0.0131(18)
O4 0.037(2) 0.027(2) 0.038(2) 0.0084(18) 0.0133(19) -0.0018(18)
C1 0.025(3) 0.026(3) 0.025(3) 0.003(2) 0.009(2) 0.000(2)
C2 0.029(3) 0.025(3) 0.020(3) 0.002(2) 0.005(2) -0.002(2)
C3 0.032(3) 0.019(3) 0.027(3) 0.001(2) 0.008(2) 0.000(2)
C4 0.028(3) 0.030(3) 0.020(3) 0.002(2) 0.007(2) -0.003(2)
C5 0.018(2) 0.022(3) 0.022(3) -0.003(2) 0.014(2) 0.001(2)
C6 0.017(3) 0.070(5) 0.038(4) -0.015(4) 0.002(3) 0.004(3)
C7 0.028(3) 0.044(4) 0.025(3) 0.001(3) -0.002(2) -0.012(3)
C8 0.026(3) 0.054(4) 0.034(4) -0.025(3) 0.000(3) -0.001(3)
C9 0.034(4) 0.092(6) 0.017(3) 0.004(3) 0.003(3) -0.025(4)
C10 0.044(4) 0.033(4) 0.044(4) 0.006(3) -0.020(3) 0.002(3)
C11 0.020(3) 0.038(3) 0.046(4) 0.014(3) 0.014(3) 0.012(2)
C12 0.026(3) 0.032(3) 0.031(3) 0.000(3) 0.001(2) 0.002(2)
C13 0.037(3) 0.034(3) 0.020(3) 0.003(2) 0.003(2) 0.007(3)
C14 0.029(3) 0.024(3) 0.026(3) 0.006(2) 0.010(2) 0.004(2)
C15 0.025(3) 0.020(3) 0.037(3) 0.002(2) 0.009(2) 0.008(2)
C16 0.036(3) 0.035(3) 0.042(4) -0.007(3) 0.024(3) -0.003(3)
C17 0.028(3) 0.040(3) 0.040(4) -0.004(3) 0.020(3) -0.004(3)
C18 0.036(3) 0.037(3) 0.040(4) -0.005(3) 0.025(3) -0.009(3)
C19 0.032(3) 0.053(4) 0.027(3) 0.007(3) 0.018(3) 0.003(3)
C20 0.039(3) 0.040(4) 0.032(3) -0.009(3) 0.022(3) -0.009(3)
C21 0.047(4) 0.040(4) 0.041(4) -0.005(3) 0.025(3) 0.002(3)
C22 0.030(3) 0.018(3) 0.035(3) -0.003(2) 0.014(3) -0.002(2)
C23 0.027(3) 0.024(3) 0.030(3) -0.003(2) 0.013(2) -0.005(2)
C24 0.029(3) 0.024(3) 0.043(4) -0.005(3) 0.018(3) -0.003(2)
C25 0.034(3) 0.028(3) 0.044(4) -0.004(3) 0.017(3) -0.007(3)
C26 0.037(3) 0.034(3) 0.042(4) -0.002(3) 0.020(3) -0.008(3)
C27 0.027(3) 0.030(3) 0.039(3) -0.005(3) 0.022(3) -0.003(2)
C28 0.029(3) 0.024(3) 0.020(3) -0.001(2) 0.014(2) 0.001(2)
C29 0.032(3) 0.029(3) 0.021(3) 0.003(2) 0.009(2) 0.001(2)
C30 0.039(3) 0.043(4) 0.021(3) -0.002(3) 0.016(3) -0.007(3)
C31 0.047(4) 0.043(4) 0.032(3) -0.007(3) 0.028(3) -0.001(3)
C32 0.040(3) 0.039(3) 0.036(3) -0.001(3) 0.030(3) 0.007(3)
C33 0.030(3) 0.033(3) 0.027(3) 0.002(2) 0.013(2) 0.006(2)
C91 0.045(4) 0.034(4) 0.052(4) 0.001(3) 0.005(3) -0.005(3)
Cl1 0.0397(9) 0.0459(9) 0.0508(10) -0.0091(8) 0.0099(8) -0.0010(7)
Cl2 0.0386(9) 0.0342(9) 0.0903(15) -0.0130(9) 0.0194(9) 0.0012(7)
C92 0.124(9) 0.049(5) 0.035(4) 0.001(4) 0.021(5) -0.011(5)
Cl3 0.0545(11) 0.0625(13) 0.0685(14) -0.0135(10) 0.0129(10) 0.0071(10)
Cl4 0.187(4) 0.0470(13) 0.0619(15) 0.0158(11) -0.0076(18) -0.0214(17)

loop_
_atom_type_symbol
_atom_type_description
_atom_type_scat_dispersion_real
_atom_type_scat_dispersion_imag
_atom_type_scat_source
C C 0.0181 0.0091 'International Tables Vol C Tables 4.2.6.8 and 6.1.1.4'
H H 0 0 'International Tables Vol C Tables 4.2.6.8 and 6.1.1.4'
Mn Mn -0.5299 2.8052 'International Tables Vol C Tables 4.2.6.8 and 6.1.1.4'
Mo Mo -0.0483 2.7339 'International Tables Vol C Tables 4.2.6.8 and 6.1.1.4'
O O 0.0492 0.0322 'International Tables Vol C Tables 4.2.6.8 and 6.1.1.4'
P P 0.2955 0.4335 'International Tables Vol C Tables 4.2.6.8 and 6.1.1.4'
Cl Cl 0.3639 0.7018 'International Tables Vol C Tables 4.2.6.8 and 6.1.1.4'

loop_
_geom_angle_atom_site_label_1
_geom_angle_atom_site_label_2
_geom_angle_atom_site_label_3
_geom_angle
C1 Mo1 C5 127.6(2)
C1 Mo1 C10 86.9(3)
C5 Mo1 C10 138.1(3)
C1 Mo1 C6 89.7(2)
C5 Mo1 C6 141.8(2)
C10 Mo1 C6 35.4(3)
C1 Mo1 C9 117.4(3)
C5 Mo1 C9 103.0(3)
C10 Mo1 C9 35.1(3)
C6 Mo1 C9 58.3(3)
C1 Mo1 C7 122.6(2)
C5 Mo1 C7 106.7(2)
C10 Mo1 C7 58.2(2)
C6 Mo1 C7 35.2(3)
C9 Mo1 C7 57.2(2)
C1 Mo1 C8 144.2(2)
C5 Mo1 C8 87.3(2)
C10 Mo1 C8 58.0(3)
C6 Mo1 C8 58.1(2)
C9 Mo1 C8 34.2(3)
C7 Mo1 C8 34.3(2)
C1 Mo1 P1 84.19(17)
C5 Mo1 P1 77.76(15)
C10 Mo1 P1 135.4(2)
C6 Mo1 P1 100.8(2)
C9 Mo1 P1 147.41(19)
C7 Mo1 P1 91.03(16)
C8 Mo1 P1 114.7(2)
C1 Mo1 C4 73.8(2)
C5 Mo1 C4 82.9(2)
C10 Mo1 C4 86.0(2)
C6 Mo1 C4 120.5(3)
C9 Mo1 C4 79.5(2)
C7 Mo1 C4 136.6(2)
C8 Mo1 C4 107.5(2)
P1 Mo1 C4 132.16(13)
C1 Mo1 Mn1 101.70(17)
C5 Mo1 Mn1 43.90(15)
C10 Mo1 Mn1 114.5(2)
C6 Mo1 Mn1 147.8(2)
C9 Mo1 Mn1 90.06(18)
C7 Mo1 Mn1 132.88(18)
C8 Mo1 Mn1 99.59(18)
P1 Mo1 Mn1 110.14(4)
C4 Mo1 Mn1 39.04(14)
C1 Mo1 Mo2 86.55(16)
C5 Mo1 Mo2 44.02(14)
C10 Mo1 Mo2 169.10(19)
C6 Mo1 Mo2 153.1(2)
C9 Mo1 Mo2 144.9(2)
C7 Mo1 Mo2 132.61(17)
C8 Mo1 Mo2 129.23(17)
P1 Mo1 Mo2 52.37(3)
C4 Mo1 Mo2 83.80(13)
Mn1 Mo1 Mo2 58.57(2)
C2 Mo2 C5 127.8(2)
C2 Mo2 C12 85.9(2)
C5 Mo2 C12 137.6(2)
C2 Mo2 C13 85.6(2)
C5 Mo2 C13 146.0(2)
C12 Mo2 C13 35.3(2)
C2 Mo2 C11 118.4(2)
C5 Mo2 C11 102.3(2)
C12 Mo2 C11 35.7(2)
C13 Mo2 C11 58.8(2)
C2 Mo2 C14 117.7(2)
C5 Mo2 C14 111.2(2)
C12 Mo2 C14 58.3(2)
C13 Mo2 C14 35.3(2)
C11 Mo2 C14 57.6(2)
C2 Mo2 C15 142.8(2)
C5 Mo2 C15 89.1(2)
C12 Mo2 C15 59.1(2)
C13 Mo2 C15 58.9(2)
C11 Mo2 C15 35.2(2)
C14 Mo2 C15 34.4(2)
C2 Mo2 P1 86.94(17)
C5 Mo2 P1 77.82(14)
C12 Mo2 P1 135.67(17)
C13 Mo2 P1 100.54(17)
C11 Mo2 P1 142.92(17)
C14 Mo2 P1 87.37(15)
C15 Mo2 P1 108.54(15)
C2 Mo2 C3 71.9(2)
C5 Mo2 C3 82.7(2)
C12 Mo2 C3 85.7(2)
C13 Mo2 C3 118.8(2)
C11 Mo2 C3 83.3(2)
C14 Mo2 C3 140.0(2)
C15 Mo2 C3 113.9(2)
P1 Mo2 C3 132.59(14)
C2 Mo2 Mn1 99.79(16)
C5 Mo2 Mn1 43.84(15)
C12 Mo2 Mn1 114.46(17)
C13 Mo2 Mn1 149.31(17)
C11 Mo2 Mn1 92.95(17)
C14 Mo2 Mn1 139.79(14)
C15 Mo2 Mn1 105.78(16)
P1 Mo2 Mn1 109.86(4)
C3 Mo2 Mn1 38.82(13)
C2 Mo2 Mo1 87.41(16)
C5 Mo2 Mo1 44.31(14)
C12 Mo2 Mo1 169.22(16)
C13 Mo2 Mo1 152.20(17)
C11 Mo2 Mo1 145.62(18)
C14 Mo2 Mo1 132.45(15)
C15 Mo2 Mo1 128.99(15)
P1 Mo2 Mo1 52.18(3)
C3 Mo2 Mo1 84.16(13)
Mn1 Mo2 Mo1 58.48(2)
C4 Mn1 C3 85.0(3)
C4 Mn1 C5 106.2(2)
C3 Mn1 C5 107.6(2)
C4 Mn1 C18 96.3(3)
C3 Mn1 C18 92.3(3)
C5 Mn1 C18 150.9(2)
C4 Mn1 C19 86.7(3)
C3 Mn1 C19 129.1(3)
C5 Mn1 C19 122.9(2)
C18 Mn1 C19 39.0(2)
C4 Mn1 C17 133.5(3)
C3 Mn1 C17 86.4(3)
C5 Mn1 C17 119.9(2)
C18 Mn1 C17 38.6(3)
C19 Mn1 C17 64.5(3)
C4 Mn1 C20 114.9(3)
C3 Mn1 C20 149.8(3)
C5 Mn1 C20 89.1(2)
C18 Mn1 C20 64.3(2)
C19 Mn1 C20 38.3(3)
C17 Mn1 C20 63.4(2)
C4 Mn1 C16 150.2(3)
C3 Mn1 C16 116.4(3)
C5 Mn1 C16 87.5(2)
C18 Mn1 C16 64.3(2)
C19 Mn1 C16 63.9(3)
C17 Mn1 C16 38.1(2)
C20 Mn1 C16 37.4(3)
C4 Mn1 Mo1 59.28(19)
C3 Mn1 Mo1 103.1(2)
C5 Mn1 Mo1 46.90(15)
C18 Mn1 Mo1 149.10(19)
C19 Mn1 Mo1 115.13(18)
C17 Mn1 Mo1 165.47(18)
C20 Mn1 Mo1 106.62(17)
C16 Mn1 Mo1 127.67(17)
C4 Mn1 Mo2 101.00(18)
C3 Mn1 Mo2 61.09(19)
C5 Mn1 Mo2 46.52(15)
C18 Mn1 Mo2 146.41(19)
C19 Mn1 Mo2 168.2(2)
C17 Mn1 Mo2 114.17(19)
C20 Mn1 Mo2 130.03(18)
C16 Mn1 Mo2 107.37(18)
Mo1 Mn1 Mo2 62.95(2)
C22 P1 C28 104.0(3)
C22 P1 Mo1 122.4(2)
C28 P1 Mo1 120.42(18)
C22 P1 Mo2 118.31(19)
C28 P1 Mo2 114.87(18)
Mo1 P1 Mo2 75.45(4)
O1 C1 Mo1 171.4(5)
O2 C2 Mo2 171.4(5)
O3 C3 Mn1 155.5(5)
O3 C3 Mo2 124.2(4)
Mn1 C3 Mo2 80.1(2)
O4 C4 Mn1 155.1(5)
O4 C4 Mo1 123.0(4)
Mn1 C4 Mo1 81.7(2)
Mn1 C5 Mo2 89.6(2)
Mn1 C5 Mo1 89.2(2)
Mo2 C5 Mo1 91.7(2)
Mn1 C5 H5 122(5)
Mo2 C5 H5 126(5)
Mo1 C5 H5 127(5)
C10 C6 C7 106.8(6)
C10 C6 Mo1 71.6(4)
C7 C6 Mo1 73.4(4)
C10 C6 H6 126.6
C7 C6 H6 126.6
Mo1 C6 H6 120.3
C8 C7 C6 108.8(6)
C8 C7 Mo1 73.9(4)
C6 C7 Mo1 71.4(4)
C8 C7 H7 125.6
C6 C7 H7 125.6
Mo1 C7 H7 120.8
C9 C8 C7 107.6(6)
C9 C8 Mo1 71.4(4)
C7 C8 Mo1 71.8(3)
C9 C8 H8 126.2
C7 C8 H8 126.2
Mo1 C8 H8 122.3
C8 C9 C10 109.1(6)
C8 C9 Mo1 74.4(4)
C10 C9 Mo1 71.1(4)
C8 C9 H9 125.5
C10 C9 H9 125.5
Mo1 C9 H9 120.7
C9 C10 C6 107.7(6)
C9 C10 Mo1 73.7(4)
C6 C10 Mo1 73.0(4)
C9 C10 H10 126.1
C6 C10 H10 126.1
Mo1 C10 H10 119
C12 C11 C15 108.9(6)
C12 C11 Mo2 70.8(3)
C15 C11 Mo2 74.7(3)
C12 C11 H11 125.6
C15 C11 H11 125.6
Mo2 C11 H11 120.6
C13 C12 C11 108.3(6)
C13 C12 Mo2 73.6(3)
C11 C12 Mo2 73.6(3)
C13 C12 H12 125.9
C11 C12 H12 125.9
Mo2 C12 H12 118.9
C12 C13 C14 106.9(6)
C12 C13 Mo2 71.1(3)
C14 C13 Mo2 73.7(3)
C12 C13 H13 126.5
C14 C13 H13 126.5
Mo2 C13 H13 120.5
C15 C14 C13 110.1(5)
C15 C14 Mo2 74.0(3)
C13 C14 Mo2 71.0(3)
C15 C14 H14 125
C13 C14 H14 125
Mo2 C14 H14 121.7
C14 C15 C11 105.8(5)
C14 C15 Mo2 71.6(3)
C11 C15 Mo2 70.1(3)
C14 C15 H15 127.1
C11 C15 H15 127.1
Mo2 C15 H15 122.9
C20 C16 C17 106.3(6)
C20 C16 C21 127.3(6)
C17 C16 C21 126.3(6)
C20 C16 Mn1 69.2(4)
C17 C16 Mn1 68.2(4)
C21 C16 Mn1 130.3(5)
C18 C17 C16 109.1(6)
C18 C17 Mn1 69.8(4)
C16 C17 Mn1 73.7(4)
C18 C17 H17 125.4
C16 C17 H17 125.4
Mn1 C17 H17 122.7
C17 C18 C19 107.2(6)
C17 C18 Mn1 71.6(4)
C19 C18 Mn1 70.5(3)
C17 C18 H18 126.4
C19 C18 H18 126.4
Mn1 C18 H18 123.2
C20 C19 C18 107.8(6)
C20 C19 Mn1 72.4(4)
C18 C19 Mn1 70.5(4)
C20 C19 H19 126.1
C18 C19 H19 126.1
Mn1 C19 H19 122.7
C19 C20 C16 109.5(6)
C19 C20 Mn1 69.3(4)
C16 C20 Mn1 73.4(4)
C19 C20 H20 125.2
C16 C20 H20 125.2
Mn1 C20 H20 123.7
C16 C21 H21A 109.5
C16 C21 H21B 109.5
H21A C21 H21B 109.5
C16 C21 H21C 109.5
H21A C21 H21C 109.5
H21B C21 H21C 109.5
C23 C22 C27 111.3(5)
C23 C22 P1 112.1(4)
C27 C22 P1 114.7(4)
C23 C22 H22 106
C27 C22 H22 106
P1 C22 H22 106
C22 C23 C24 111.6(5)
C22 C23 H23A 109.3
C24 C23 H23A 109.3
C22 C23 H23B 109.3
C24 C23 H23B 109.3
H23A C23 H23B 108
C23 C24 C25 110.7(5)
C23 C24 H24A 109.5
C25 C24 H24A 109.5
C23 C24 H24B 109.5
C25 C24 H24B 109.5
H24A C24 H24B 108.1
C26 C25 C24 110.9(5)
C26 C25 H25A 109.5
C24 C25 H25A 109.5
C26 C25 H25B 109.5
C24 C25 H25B 109.5
H25A C25 H25B 108
C25 C26 C27 112.0(5)
C25 C26 H26A 109.2
C27 C26 H26A 109.2
C25 C26 H26B 109.2
C27 C26 H26B 109.2
H26A C26 H26B 107.9
C22 C27 C26 111.3(5)
C22 C27 H27A 109.4
C26 C27 H27A 109.4
C22 C27 H27B 109.4
C26 C27 H27B 109.4
H27A C27 H27B 108
C33 C28 C29 112.7(5)
C33 C28 P1 117.4(4)
C29 C28 P1 111.7(4)
C33 C28 H28 104.5
C29 C28 H28 104.5
P1 C28 H28 104.5
C28 C29 C30 111.3(5)
C28 C29 H29A 109.4
C30 C29 H29A 109.4
C28 C29 H29B 109.4
C30 C29 H29B 109.4
H29A C29 H29B 108
C31 C30 C29 111.2(5)
C31 C30 H30A 109.4
C29 C30 H30A 109.4
C31 C30 H30B 109.4
C29 C30 H30B 109.4
H30A C30 H30B 108
C30 C31 C32 111.3(5)
C30 C31 H31A 109.4
C32 C31 H31A 109.4
C30 C31 H31B 109.4
C32 C31 H31B 109.4
H31A C31 H31B 108
C31 C32 C33 111.5(5)
C31 C32 H32A 109.3
C33 C32 H32A 109.3
C31 C32 H32B 109.3
C33 C32 H32B 109.3
H32A C32 H32B 108
C28 C33 C32 109.8(5)
C28 C33 H33A 109.7
C32 C33 H33A 109.7
C28 C33 H33B 109.7
C32 C33 H33B 109.7
H33A C33 H33B 108.2
Cl1 C91 Cl2 110.9(4)
Cl1 C91 H91A 109.5
Cl2 C91 H91A 109.5
Cl1 C91 H91B 109.5
Cl2 C91 H91B 109.5
H91A C91 H91B 108
Cl4 C92 Cl3 111.6(5)
Cl4 C92 H92A 109.3
Cl3 C92 H92A 109.3
Cl4 C92 H92B 109.3
Cl3 C92 H92B 109.3
H92A C92 H92B 108

loop_
_geom_bond_atom_site_label_1
_geom_bond_atom_site_label_2
_geom_bond_distance
Mo1 C1 1.966(6)
Mo1 C5 2.074(5)
Mo1 C10 2.296(6)
Mo1 C6 2.314(6)
Mo1 C9 2.329(6)
Mo1 C7 2.340(6)
Mo1 C8 2.367(6)
Mo1 P1 2.4222(14)
Mo1 C4 2.468(6)
Mo1 Mn1 2.8404(10)
Mo1 Mo2 2.9678(6)
Mo2 C2 1.971(6)
Mo2 C5 2.063(5)
Mo2 C12 2.282(6)
Mo2 C13 2.314(6)
Mo2 C11 2.318(6)
Mo2 C14 2.349(5)
Mo2 C15 2.379(5)
Mo2 P1 2.4283(14)
Mo2 C3 2.527(6)
Mo2 Mn1 2.8433(10)
Mn1 C4 1.808(6)
Mn1 C3 1.809(6)
Mn1 C5 1.970(5)
Mn1 C18 2.123(6)
Mn1 C19 2.123(6)
Mn1 C17 2.146(6)
Mn1 C20 2.164(6)
Mn1 C16 2.218(6)
P1 C22 1.876(6)
P1 C28 1.884(5)
O1 C1 1.154(7)
O2 C2 1.152(7)
O3 C3 1.173(7)
O4 C4 1.184(7)
C5 H5 0.96(2)
C6 C10 1.403(11)
C6 C7 1.409(10)
C6 H6 0.93
C7 C8 1.388(10)
C7 H7 0.93
C8 C9 1.379(11)
C8 H8 0.93
C9 C10 1.397(12)
C9 H9 0.93
C10 H10 0.93
C11 C12 1.410(9)
C11 C15 1.420(9)
C11 H11 0.93
C12 C13 1.394(9)
C12 H12 0.93
C13 C14 1.415(9)
C13 H13 0.93
C14 C15 1.398(9)
C14 H14 0.93
C15 H15 0.93
C16 C20 1.407(10)
C16 C17 1.424(9)
C16 C21 1.497(10)
C17 C18 1.411(10)
C17 H17 0.93
C18 C19 1.417(9)
C18 H18 0.93
C19 C20 1.407(10)
C19 H19 0.93
C20 H20 0.93
C21 H21A 0.96
C21 H21B 0.96
C21 H21C 0.96
C22 C23 1.523(8)
C22 C27 1.535(8)
C22 H22 0.98
C23 C24 1.530(8)
C23 H23A 0.97
C23 H23B 0.97
C24 C25 1.531(8)
C24 H24A 0.97
C24 H24B 0.97
C25 C26 1.502(9)
C25 H25A 0.97
C25 H25B 0.97
C26 C27 1.536(8)
C26 H26A 0.97
C26 H26B 0.97
C27 H27A 0.97
C27 H27B 0.97
C28 C33 1.502(8)
C28 C29 1.522(8)
C28 H28 0.98
C29 C30 1.532(8)
C29 H29A 0.97
C29 H29B 0.97
C30 C31 1.515(9)
C30 H30A 0.97
C30 H30B 0.97
C31 C32 1.532(9)
C31 H31A 0.97
C31 H31B 0.97
C32 C33 1.534(8)
C32 H32A 0.97
C32 H32B 0.97
C33 H33A 0.97
C33 H33B 0.97
C91 Cl1 1.760(7)
C91 Cl2 1.760(7)
C91 H91A 0.97
C91 H91B 0.97
C92 Cl4 1.727(9)
C92 Cl3 1.753(9)
C92 H92A 0.97
C92 H92B 0.97
